data_7006934
loop_
_publ_author_name
'Squires, Clare'
'Baxter, Christopher W.'
'Campbell, John'
'Lindoy, Leonard F.'
'McNab, Hamish'
'Parkin, Andrew'
'Parsons, Simon'
'Tasker, Peter A.'
'Wei, Gang'
'White, David J.'

_publ_section_title
;
 Design of base metal extractants. Part 1. Inter-ligand hydrogen
 bonding in the assembly of pseudo-macrocyclic
 bis(aminosulfonamidato)M(II) complexes.
;
_journal_issue 16
_journal_name_full 'Dalton transactions (Cambridge, England : 2003)'
_journal_page_first 2026
_journal_page_last 2034
_journal_paper_doi 10.1039/b515650p
_journal_year 2006
_chemical_formula_moiety 'C9 H14 N2 O2 S'
_chemical_formula_sum 'C9 H14 N2 O2 S'
_chemical_formula_weight 214.28
_chemical_name_systematic
;
?
;
_space_group_IT_number 7
_symmetry_cell_setting monoclinic
_symmetry_space_group_name_Hall 'P -2yac'
_symmetry_space_group_name_H-M 'P 1 n 1'
_atom_sites_solution_hydrogens mixed
_atom_sites_solution_primary Patterson
_atom_sites_solution_secondary direct
_audit_creation_method SHELXL-97
_cell_angle_alpha 90.00
_cell_angle_beta 90.097(5)
_cell_angle_gamma 90.00
_cell_formula_units_Z 4
_cell_length_a 6.4295(17)
_cell_length_b 7.0606(19)
_cell_length_c 22.987(6)
_cell_measurement_reflns_used 2234
_cell_measurement_temperature 150(2)
_cell_measurement_theta_max 25
_cell_measurement_theta_min 3
_cell_volume 1043.5(5)
_computing_cell_refinement 'Bruker SMART'
_computing_data_collection 'Bruker SMART'
_computing_data_reduction 'Bruker SHELXTL'
_computing_molecular_graphics 'Bruker SHELXTL'
_computing_publication_material 'Bruker SHELXTL'
_computing_structure_refinement 'SHELXL-97 (Sheldrick, 1997)'
_computing_structure_solution 'SHELXS-97 (Sheldrick, 1990)'
_diffrn_ambient_temperature 150(2)
_diffrn_measured_fraction_theta_full 0.977
_diffrn_measured_fraction_theta_max 0.977
_diffrn_measurement_device_type 'Bruker SMART APEX CCD area detector'
_diffrn_measurement_method 'phi and omega scans'
_diffrn_radiation_monochromator graphite
_diffrn_radiation_source 'fine-focus sealed tube'
_diffrn_radiation_type MoK\a
_diffrn_radiation_wavelength 0.71073
_diffrn_reflns_av_R_equivalents 0.0236
_diffrn_reflns_av_sigmaI/netI 0.0497
_diffrn_reflns_limit_h_max 8
_diffrn_reflns_limit_h_min -7
_diffrn_reflns_limit_k_max 8
_diffrn_reflns_limit_k_min -6
_diffrn_reflns_limit_l_max 27
_diffrn_reflns_limit_l_min -28
_diffrn_reflns_number 5773
_diffrn_reflns_theta_full 26.44
_diffrn_reflns_theta_max 26.44
_diffrn_reflns_theta_min 1.77
_exptl_absorpt_coefficient_mu 0.287
_exptl_absorpt_correction_T_max 0.986
_exptl_absorpt_correction_T_min 0.831
_exptl_absorpt_correction_type multi-scan
_exptl_absorpt_process_details SADABS
_exptl_crystal_colour Colourless
_exptl_crystal_density_diffrn 1.364
_exptl_crystal_density_method 'not measured'
_exptl_crystal_description rod
_exptl_crystal_F_000 456
_exptl_crystal_size_max 0.36
_exptl_crystal_size_mid 0.05
_exptl_crystal_size_min 0.05
_refine_diff_density_max 0.317
_refine_diff_density_min -0.280
_refine_diff_density_rms 0.046
_refine_ls_abs_structure_details 'Flack H D (1983), Acta Cryst. A39, 876-881'
_refine_ls_abs_structure_Flack 0.39(10)
_refine_ls_extinction_coef 0
_refine_ls_extinction_method none
_refine_ls_goodness_of_fit_ref 0.996
_refine_ls_hydrogen_treatment mixed
_refine_ls_matrix_type full
_refine_ls_number_parameters 274
_refine_ls_number_reflns 3730
_refine_ls_number_restraints 8
_refine_ls_restrained_S_all 0.996
_refine_ls_R_factor_all 0.0420
_refine_ls_R_factor_gt 0.0368
_refine_ls_shift/su_max 0.001
_refine_ls_shift/su_mean 0.000
_refine_ls_structure_factor_coef Fsqd
_refine_ls_weighting_details 'calc w=1/[\s^2^(Fo^2^)+(0.0372P)^2^+0.0000P] where P=(Fo^2^+2Fc^2^)/3'
_refine_ls_weighting_scheme calc
_refine_ls_wR_factor_gt 0.0718
_refine_ls_wR_factor_ref 0.0734
_reflns_number_gt 3283
_reflns_number_total 3730
_reflns_threshold_expression >2sigma(I)
_cod_data_source_file b515650p.txt
_cod_data_source_block 1
_cod_depositor_comments
;
The following automatic conversions were performed:
'_symmetry_cell_setting' value 'Monoclinic' changed to 'monoclinic'
according to '/home/saulius/struct/CIF-dictionaries/cif_core.dic'
dictionary named 'cif_core.dic' version 2.4.1 from 2010-06-29.

Automatic conversion script
Id: cif_fix_enum 1527 2010-12-29 10:47:43Z saulius 
;
_cod_original_sg_symbol_H-M Pn
_cod_database_code 7006934

loop_
_symmetry_equiv_pos_as_xyz
'x, y, z'
'x+1/2, -y, z+1/2'

loop_
_atom_site_label
_atom_site_type_symbol
_atom_site_fract_x
_atom_site_fract_y
_atom_site_fract_z
_atom_site_U_iso_or_equiv
_atom_site_adp_type
_atom_site_occupancy
_atom_site_symmetry_multiplicity
_atom_site_calc_flag
_atom_site_refinement_flags
_atom_site_disorder_assembly
_atom_site_disorder_group
C1A C 0.8648(8) 0.9485(5) -0.31888(17) 0.0245(10) Uani 1 1 d . . .
S2A S 0.75371(15) 0.90586(14) -0.24966(4) 0.0292(3) Uani 1 1 d . . .
O1A O 0.5359(5) 0.9412(4) -0.25581(14) 0.0373(8) Uani 1 1 d . . .
O2A O 0.8215(5) 0.7226(4) -0.23070(11) 0.0383(8) Uani 1 1 d . . .
N3A N 0.8523(6) 1.0557(4) -0.20405(13) 0.0295(9) Uani 1 1 d D . .
H3A H 0.992(4) 1.014(6) -0.1903(18) 0.035 Uiso 1 1 d D . .
C4A C 0.8118(6) 1.2592(5) -0.21304(15) 0.0276(9) Uani 1 1 d . . .
H4AA H 0.7720 1.2808 -0.2541 0.033 Uiso 1 1 calc R . .
H4BA H 0.9409 1.3314 -0.2053 0.033 Uiso 1 1 calc R . .
C5A C 0.6405(7) 1.3317(5) -0.17384(15) 0.0293(10) Uani 1 1 d . . .
H5AA H 0.6176 1.4684 -0.1809 0.035 Uiso 1 1 calc R . .
H5BA H 0.5092 1.2636 -0.1822 0.035 Uiso 1 1 calc R . .
N6A N 0.7018(6) 1.3008(5) -0.11327(13) 0.0321(8) Uani 1 1 d D . .
H6AA H 0.573(4) 1.334(5) -0.0918(16) 0.038 Uiso 1 1 d D . .
H6BA H 0.715(7) 1.169(3) -0.1014(15) 0.038 Uiso 1 1 d D . .
C7A C 1.0699(7) 0.8937(5) -0.32878(16) 0.0287(9) Uani 1 1 d . . .
H7A H 1.1514 0.8406 -0.2984 0.034 Uiso 1 1 calc R . .
C8A C 1.1516(7) 0.9180(5) -0.38332(17) 0.0337(10) Uani 1 1 d . . .
H8A H 1.2903 0.8781 -0.3905 0.040 Uiso 1 1 calc R . .
C9A C 1.0386(9) 0.9988(6) -0.42820(18) 0.0318(11) Uani 1 1 d . . .
C10A C 0.8352(8) 1.0574(5) -0.41735(18) 0.0340(11) Uani 1 1 d . . .
H10A H 0.7555 1.1137 -0.4476 0.041 Uiso 1 1 calc R . .
C11A C 0.7487(7) 1.0337(5) -0.36245(15) 0.0272(9) Uani 1 1 d . . .
H11A H 0.6110 1.0756 -0.3549 0.033 Uiso 1 1 calc R . .
C12A C 1.1239(9) 1.0191(7) -0.48882(18) 0.0497(15) Uani 1 1 d . . .
H21A H 1.0918 1.1458 -0.5037 0.075 Uiso 1 1 calc R . .
H22A H 1.0605 0.9236 -0.5142 0.075 Uiso 1 1 calc R . .
H23A H 1.2750 1.0010 -0.4880 0.075 Uiso 1 1 calc R . .
C1B C 1.0646(8) 0.4526(5) 0.03738(18) 0.0237(10) Uani 1 1 d . . .
S2B S 1.19167(14) 0.39089(13) -0.02812(4) 0.0270(3) Uani 1 1 d . . .
O1B O 1.3993(5) 0.4686(4) -0.02389(13) 0.0393(8) Uani 1 1 d . . .
O2B O 1.1726(6) 0.1902(4) -0.03596(12) 0.0394(8) Uani 1 1 d . . .
N3B N 1.0729(7) 0.4878(4) -0.08113(14) 0.0292(9) Uani 1 1 d D . .
H3B H 0.943(4) 0.427(5) -0.0936(17) 0.035 Uiso 1 1 d D . .
C4B C 1.0803(7) 0.6950(5) -0.09150(17) 0.0306(10) Uani 1 1 d . . .
H4AB H 1.1111 0.7609 -0.0545 0.037 Uiso 1 1 calc R . .
H4BB H 0.9428 0.7389 -0.1055 0.037 Uiso 1 1 calc R . .
C5B C 1.2436(7) 0.7444(5) -0.13564(18) 0.0341(10) Uani 1 1 d . . .
H5AB H 1.3830 0.7143 -0.1198 0.041 Uiso 1 1 calc R . .
H5BB H 1.2222 0.6677 -0.1712 0.041 Uiso 1 1 calc R . .
N6B N 1.2330(6) 0.9484(4) -0.15051(13) 0.0314(8) Uani 1 1 d D . .
H6AB H 1.333(5) 0.970(6) -0.1816(13) 0.038 Uiso 1 1 d D . .
H6BB H 1.263(7) 1.016(5) -0.1157(11) 0.038 Uiso 1 1 d D . .
C7B C 0.8592(7) 0.5132(6) 0.03620(17) 0.0299(10) Uani 1 1 d . . .
H7B H 0.7852 0.5221 0.0005 0.036 Uiso 1 1 calc R . .
C8B C 0.7645(7) 0.5605(5) 0.08848(15) 0.0317(9) Uani 1 1 d . . .
H8B H 0.6253 0.6056 0.0884 0.038 Uiso 1 1 calc R . .
C9B C 0.8703(7) 0.5427(5) 0.14058(17) 0.0280(11) Uani 1 1 d . . .
C10B C 1.0733(8) 0.4779(5) 0.14079(18) 0.0283(10) Uani 1 1 d . . .
H10B H 1.1454 0.4640 0.1766 0.034 Uiso 1 1 calc R . .
C11B C 1.1717(7) 0.4332(5) 0.08942(15) 0.0263(9) Uani 1 1 d . . .
H11B H 1.3115 0.3897 0.0897 0.032 Uiso 1 1 calc R . .
C12B C 0.7629(9) 0.5931(6) 0.19780(16) 0.0411(12) Uani 1 1 d . . .
H21B H 0.6118 0.5848 0.1928 0.062 Uiso 1 1 calc R . .
H22B H 0.8009 0.7224 0.2092 0.062 Uiso 1 1 calc R . .
H23B H 0.8073 0.5044 0.2282 0.062 Uiso 1 1 calc R . .

loop_
_atom_site_aniso_label
_atom_site_aniso_U_11
_atom_site_aniso_U_22
_atom_site_aniso_U_33
_atom_site_aniso_U_23
_atom_site_aniso_U_13
_atom_site_aniso_U_12
C1A 0.026(3) 0.024(2) 0.023(2) -0.0026(17) 0.005(2) -0.002(2)
S2A 0.0390(8) 0.0254(5) 0.0231(5) -0.0012(4) 0.0033(6) -0.0042(5)
O1A 0.029(2) 0.0489(19) 0.0335(19) -0.0040(15) 0.0063(17) -0.0073(15)
O2A 0.063(2) 0.0244(15) 0.0279(16) 0.0014(11) 0.0023(14) -0.0047(14)
N3A 0.039(2) 0.0288(18) 0.0205(17) 0.0020(14) -0.0006(16) 0.0024(18)
C4A 0.037(3) 0.026(2) 0.0198(19) 0.0027(16) 0.0032(18) -0.0034(17)
C5A 0.040(3) 0.0170(19) 0.030(2) -0.0002(15) -0.0011(19) 0.0037(18)
N6A 0.032(2) 0.0369(19) 0.0272(18) -0.0037(14) 0.0054(17) 0.0011(18)
C7A 0.032(3) 0.022(2) 0.032(2) -0.0057(17) -0.0036(19) -0.0023(18)
C8A 0.032(3) 0.029(2) 0.040(2) -0.0109(18) 0.004(2) -0.0028(19)
C9A 0.042(3) 0.025(2) 0.028(2) -0.0116(18) 0.006(2) -0.007(2)
C10A 0.044(3) 0.027(2) 0.031(2) 0.0023(18) -0.002(2) 0.001(2)
C11A 0.033(3) 0.0237(18) 0.0252(18) -0.0035(16) 0.002(2) 0.0004(19)
C12A 0.070(4) 0.043(3) 0.036(2) -0.0105(19) 0.017(2) -0.020(3)
C1B 0.036(3) 0.0111(19) 0.024(2) 0.0003(16) 0.002(2) -0.001(2)
S2B 0.0298(7) 0.0312(5) 0.0200(5) -0.0010(4) 0.0005(6) 0.0043(5)
O1B 0.031(2) 0.060(2) 0.0267(17) -0.0063(16) 0.0032(17) 0.0023(17)
O2B 0.059(2) 0.0324(14) 0.0274(15) -0.0012(12) 0.0032(16) 0.0100(15)
N3B 0.033(3) 0.033(2) 0.0214(18) -0.0041(16) 0.0020(17) -0.0081(17)
C4B 0.043(3) 0.025(2) 0.024(2) -0.0003(16) 0.0030(18) 0.000(2)
C5B 0.039(3) 0.031(2) 0.032(2) 0.0022(17) 0.005(2) 0.000(2)
N6B 0.036(2) 0.0300(17) 0.0284(18) -0.0004(12) 0.0047(17) -0.0019(18)
C7B 0.033(3) 0.030(2) 0.027(2) 0.0015(18) -0.0029(19) 0.002(2)
C8B 0.034(3) 0.024(2) 0.037(2) 0.0002(16) 0.000(2) 0.0028(18)
C9B 0.040(3) 0.019(2) 0.025(2) -0.0027(17) 0.007(2) 0.001(2)
C10B 0.037(3) 0.026(2) 0.0214(19) -0.0029(17) -0.007(2) -0.0064(19)
C11B 0.028(2) 0.024(2) 0.0275(19) 0.0028(16) -0.0030(19) 0.0000(18)
C12B 0.053(3) 0.041(2) 0.029(2) -0.0032(17) 0.003(2) -0.003(2)

loop_
_atom_type_symbol
_atom_type_description
_atom_type_scat_dispersion_real
_atom_type_scat_dispersion_imag
_atom_type_scat_source
C C 0.0033 0.0016 'International Tables Vol C Tables 4.2.6.8 and 6.1.1.4'
H H 0.0000 0.0000 'International Tables Vol C Tables 4.2.6.8 and 6.1.1.4'
N N 0.0061 0.0033 'International Tables Vol C Tables 4.2.6.8 and 6.1.1.4'
O O 0.0106 0.0060 'International Tables Vol C Tables 4.2.6.8 and 6.1.1.4'
S S 0.1246 0.1234 'International Tables Vol C Tables 4.2.6.8 and 6.1.1.4'

loop_
_geom_angle_atom_site_label_1
_geom_angle_atom_site_label_2
_geom_angle_atom_site_label_3
_geom_angle
_geom_angle_site_symmetry_1
_geom_angle_site_symmetry_3
_geom_angle_publ_flag
C11A C1A C7A 120.8(4) . . ?
C11A C1A S2A 120.4(4) . . ?
C7A C1A S2A 118.9(3) . . ?
O1A S2A O2A 119.03(19) . . ?
O1A S2A N3A 109.4(2) . . ?
O2A S2A N3A 105.94(17) . . ?
O1A S2A C1A 106.1(2) . . ?
O2A S2A C1A 107.7(2) . . ?
N3A S2A C1A 108.23(19) . . ?
C4A N3A S2A 118.5(3) . . ?
C4A N3A H3A 119(2) . . ?
S2A N3A H3A 112(2) . . ?
N3A C4A C5A 112.0(3) . . ?
N3A C4A H4AA 109.2 . . ?
C5A C4A H4AA 109.2 . . ?
N3A C4A H4BA 109.2 . . ?
C5A C4A H4BA 109.2 . . ?
H4AA C4A H4BA 107.9 . . ?
N6A C5A C4A 108.7(3) . . ?
N6A C5A H5AA 109.9 . . ?
C4A C5A H5AA 109.9 . . ?
N6A C5A H5BA 109.9 . . ?
C4A C5A H5BA 109.9 . . ?
H5AA C5A H5BA 108.3 . . ?
C5A N6A H6AA 102(2) . . ?
C5A N6A H6BA 116(2) . . ?
H6AA N6A H6BA 99(3) . . ?
C8A C7A C1A 118.6(4) . . ?
C8A C7A H7A 120.7 . . ?
C1A C7A H7A 120.7 . . ?
C7A C8A C9A 122.1(5) . . ?
C7A C8A H8A 119.0 . . ?
C9A C8A H8A 119.0 . . ?
C8A C9A C10A 118.7(4) . . ?
C8A C9A C12A 122.5(5) . . ?
C10A C9A C12A 118.7(5) . . ?
C11A C10A C9A 120.2(4) . . ?
C11A C10A H10A 119.9 . . ?
C9A C10A H10A 119.9 . . ?
C1A C11A C10A 119.5(4) . . ?
C1A C11A H11A 120.3 . . ?
C10A C11A H11A 120.3 . . ?
C9A C12A H21A 109.5 . . ?
C9A C12A H22A 109.5 . . ?
H21A C12A H22A 109.5 . . ?
C9A C12A H23A 109.5 . . ?
H21A C12A H23A 109.5 . . ?
H22A C12A H23A 109.5 . . ?
C11B C1B C7B 121.2(4) . . ?
C11B C1B S2B 118.8(4) . . ?
C7B C1B S2B 120.0(3) . . ?
O2B S2B O1B 117.5(2) . . ?
O2B S2B N3B 106.71(18) . . ?
O1B S2B N3B 109.3(2) . . ?
O2B S2B C1B 108.11(18) . . ?
O1B S2B C1B 106.1(2) . . ?
N3B S2B C1B 108.9(2) . . ?
C4B N3B S2B 122.1(3) . . ?
C4B N3B H3B 114(2) . . ?
S2B N3B H3B 116(2) . . ?
N3B C4B C5B 111.1(3) . . ?
N3B C4B H4AB 109.4 . . ?
C5B C4B H4AB 109.4 . . ?
N3B C4B H4BB 109.4 . . ?
C5B C4B H4BB 109.4 . . ?
H4AB C4B H4BB 108.0 . . ?
N6B C5B C4B 110.5(3) . . ?
N6B C5B H5AB 109.6 . . ?
C4B C5B H5AB 109.6 . . ?
N6B C5B H5BB 109.6 . . ?
C4B C5B H5BB 109.6 . . ?
H5AB C5B H5BB 108.1 . . ?
C5B N6B H6AB 107(2) . . ?
C5B N6B H6BB 107(2) . . ?
H6AB N6B H6BB 114(4) . . ?
C1B C7B C8B 118.4(4) . . ?
C1B C7B H7B 120.8 . . ?
C8B C7B H7B 120.8 . . ?
C9B C8B C7B 120.8(4) . . ?
C9B C8B H8B 119.6 . . ?
C7B C8B H8B 119.6 . . ?
C8B C9B C10B 119.7(4) . . ?
C8B C9B C12B 120.2(4) . . ?
C10B C9B C12B 120.1(4) . . ?
C11B C10B C9B 120.5(4) . . ?
C11B C10B H10B 119.7 . . ?
C9B C10B H10B 119.7 . . ?
C10B C11B C1B 119.3(4) . . ?
C10B C11B H11B 120.3 . . ?
C1B C11B H11B 120.3 . . ?
C9B C12B H21B 109.5 . . ?
C9B C12B H22B 109.5 . . ?
H21B C12B H22B 109.5 . . ?
C9B C12B H23B 109.5 . . ?
H21B C12B H23B 109.5 . . ?
H22B C12B H23B 109.5 . . ?

loop_
_geom_bond_atom_site_label_1
_geom_bond_atom_site_label_2
_geom_bond_distance
_geom_bond_site_symmetry_2
_geom_bond_publ_flag
C1A C11A 1.386(5) . ?
C1A C7A 1.393(6) . ?
C1A S2A 1.771(4) . ?
S2A O1A 1.429(4) . ?
S2A O2A 1.433(3) . ?
S2A N3A 1.618(3) . ?
N3A C4A 1.475(5) . ?
N3A H3A 0.997(19) . ?
C4A C5A 1.513(5) . ?
C4A H4AA 0.9900 . ?
C4A H4BA 0.9900 . ?
C5A N6A 1.463(5) . ?
C5A H5AA 0.9900 . ?
C5A H5BA 0.9900 . ?
N6A H6AA 0.996(19) . ?
N6A H6BA 0.974(18) . ?
C7A C8A 1.371(6) . ?
C7A H7A 0.9500 . ?
C8A C9A 1.384(6) . ?
C8A H8A 0.9500 . ?
C9A C10A 1.394(7) . ?
C9A C12A 1.505(6) . ?
C10A C11A 1.390(6) . ?
C10A H10A 0.9500 . ?
C11A H11A 0.9500 . ?
C12A H21A 0.9800 . ?
C12A H22A 0.9800 . ?
C12A H23A 0.9800 . ?
C1B C11B 1.386(6) . ?
C1B C7B 1.389(7) . ?
C1B S2B 1.769(4) . ?
S2B O2B 1.433(3) . ?
S2B O1B 1.446(4) . ?
S2B N3B 1.592(4) . ?
N3B C4B 1.483(5) . ?
N3B H3B 0.978(19) . ?
C4B C5B 1.503(6) . ?
C4B H4AB 0.9900 . ?
C4B H4BB 0.9900 . ?
C5B N6B 1.482(5) . ?
C5B H5AB 0.9900 . ?
C5B H5BB 0.9900 . ?
N6B H6AB 0.974(19) . ?
N6B H6BB 0.951(18) . ?
C7B C8B 1.389(5) . ?
C7B H7B 0.9500 . ?
C8B C9B 1.382(5) . ?
C8B H8B 0.9500 . ?
C9B C10B 1.383(6) . ?
C9B C12B 1.528(6) . ?
C10B C11B 1.377(6) . ?
C10B H10B 0.9500 . ?
C11B H11B 0.9500 . ?
C12B H21B 0.9800 . ?
C12B H22B 0.9800 . ?
C12B H23B 0.9800 . ?
